data_2236011
loop_
_publ_author_name
'\,Sen, Fatih'
'\,Sahin, Ramazan'
'Anda\,c, \"Omer'
'Ta\,s, Murat'

_publ_section_title
;
 <i>trans</i>-Bis(nitrato-\k<i>O</i>)tetrakis(1-vinyl-1<i>H</i>-imidazole-\k<i>N</i>^3^)copper(II)
;
_journal_coeditor_code WM2655
_journal_issue 8
_journal_name_full 'Acta Crystallographica Section E'
_journal_page_first m1045
_journal_paper_doi 10.1107/S1600536812030607
_journal_volume 68
_journal_year 2012
_chemical_formula_iupac '[Cu (N O3)2 (C5 H6 N2)4]'
_chemical_formula_moiety 'C20 H24 Cu N10 O6'
_chemical_formula_sum 'C20 H24 Cu N10 O6'
_chemical_formula_weight 564.03
_chemical_name_systematic
;
<i>trans</i>-Bis(nitrato-\k<i>O</i>)tetrakis(1-vinyl-1<i>H</i>-imidazole-
\k<i>N</i>^3^)copper(II)
;
_space_group_IT_number 14
_symmetry_cell_setting monoclinic
_symmetry_space_group_name_Hall '-P 2ybc'
_symmetry_space_group_name_H-M 'P 1 21/c 1'
_atom_sites_solution_hydrogens geom
_atom_sites_solution_primary direct
_atom_sites_solution_secondary difmap
_cell_angle_alpha 90.00
_cell_angle_beta 102.281(4)
_cell_angle_gamma 90.00
_cell_formula_units_Z 2
_cell_length_a 8.9415(4)
_cell_length_b 8.7618(3)
_cell_length_c 16.3172(6)
_cell_measurement_reflns_used 452
_cell_measurement_temperature 296
_cell_measurement_theta_max 30.396
_cell_measurement_theta_min 3.284
_cell_volume 1249.10(9)
_computing_cell_refinement
;
CrysAlis RED (Oxford Diffraction, 2007)
;
_computing_data_collection
;
CrysAlis PRO (Oxford Diffraction, 2007)
;
_computing_data_reduction
;
CrysAlis RED (Oxford Diffraction, 2007)
;
_computing_molecular_graphics 'ORTEP-3 for Windows (Farrugia, 1997)'
_computing_publication_material 'WinGX (Farrugia, 1999) and PLATON (Spek, 2009)'
_computing_structure_refinement 'SHELXL97 (Sheldrick, 2008)'
_computing_structure_solution 'SHELXS97 (Sheldrick, 2008)'
_diffrn_ambient_temperature 296
_diffrn_detector_area_resol_mean 16.0454
_diffrn_measured_fraction_theta_full 0.998
_diffrn_measured_fraction_theta_max 0.998
_diffrn_measurement_device_type 'Oxford Diffraction SuperNova'
_diffrn_measurement_method '\w scans'
_diffrn_radiation_monochromator mirror
_diffrn_radiation_source 'SuperNova (Mo) X-ray Source'
_diffrn_radiation_type MoK\a
_diffrn_radiation_wavelength 0.71073
_diffrn_reflns_av_R_equivalents 0.0181
_diffrn_reflns_av_sigmaI/netI 0.0347
_diffrn_reflns_limit_h_max 12
_diffrn_reflns_limit_h_min -12
_diffrn_reflns_limit_k_max 12
_diffrn_reflns_limit_k_min -7
_diffrn_reflns_limit_l_max 23
_diffrn_reflns_limit_l_min -22
_diffrn_reflns_number 6658
_diffrn_reflns_theta_full 30.51
_diffrn_reflns_theta_max 30.51
_diffrn_reflns_theta_min 3.29
_exptl_absorpt_coefficient_mu 0.931
_exptl_absorpt_correction_T_max 0.911
_exptl_absorpt_correction_T_min 0.911
_exptl_absorpt_correction_type multi-scan
_exptl_absorpt_process_details
;
(CrysAlis PRO; Oxford Diffraction, 2007)
;
_exptl_crystal_colour blue
_exptl_crystal_density_diffrn 1.500
_exptl_crystal_density_method 'not measured'
_exptl_crystal_description prism
_exptl_crystal_F_000 582
_exptl_crystal_size_max 0.1
_exptl_crystal_size_mid 0.1
_exptl_crystal_size_min 0.1
_refine_diff_density_max 0.262
_refine_diff_density_min -0.324
_refine_ls_extinction_coef 0.0069(15)
_refine_ls_extinction_expression Fc^*^=kFc[1+0.001xFc^2^\l^3^/sin(2\q)]^-1/4^
_refine_ls_extinction_method 'SHELXL97 (Sheldrick, 2008)'
_refine_ls_goodness_of_fit_ref 1.033
_refine_ls_hydrogen_treatment constr
_refine_ls_matrix_type full
_refine_ls_number_parameters 198
_refine_ls_number_reflns 3820
_refine_ls_number_restraints 1
_refine_ls_restrained_S_all 1.033
_refine_ls_R_factor_all 0.0567
_refine_ls_R_factor_gt 0.0406
_refine_ls_shift/su_max 0.001
_refine_ls_shift/su_mean 0.000
_refine_ls_structure_factor_coef Fsqd
_refine_ls_weighting_details 'calc w=1/[\s^2^(Fo^2^)+(0.0433P)^2^+0.3004P] where P=(Fo^2^+2Fc^2^)/3'
_refine_ls_weighting_scheme calc
_refine_ls_wR_factor_gt 0.0961
_refine_ls_wR_factor_ref 0.1087
_reflns_number_gt 2908
_reflns_number_total 3820
_reflns_threshold_expression >2sigma(I)
_cod_data_source_file wm2655.cif
_cod_data_source_block I
_cod_original_cell_volume 1249.10(8)
_cod_original_sg_symbol_H-M 'P 21/c'
_cod_database_code 2236011
_cod_database_fobs_code 2236011

loop_
_symmetry_equiv_pos_as_xyz
'x, y, z'
'-x, y+1/2, -z+1/2'
'-x, -y, -z'
'x, -y-1/2, z-1/2'

loop_
_atom_site_type_symbol
_atom_site_label
_atom_site_fract_x
_atom_site_fract_y
_atom_site_fract_z
_atom_site_U_iso_or_equiv
_atom_site_adp_type
_atom_site_calc_flag
_atom_site_refinement_flags
_atom_site_occupancy
_atom_site_symmetry_multiplicity
Cu Cu1 1.0000 0.0000 1.0000 0.03972(13) Uani d S 1 2
O O1A 0.8327(4) 0.0665(4) 1.25474(18) 0.0831(11) Uani d P 0.801(6) 1
O O1B 0.7861(14) 0.031(2) 1.1897(19) 0.185(15) Uani d PD 0.199(6) 1
O O2A 0.8731(3) 0.0287(3) 1.13193(14) 0.0624(8) Uani d P 0.801(6) 1
O O2B 0.9871(18) 0.0315(12) 1.1525(6) 0.092(5) Uani d PD 0.199(6) 1
O O3B 0.9566(15) 0.1935(15) 1.2426(8) 0.096(5) Uani d PD 0.199(6) 1
O O3A 1.0438(4) 0.1280(6) 1.22800(15) 0.116(2) Uani d P 0.801(6) 1
N N1 1.20913(18) -0.05380(19) 1.06665(9) 0.0390(3) Uani d D 1 1
N N2 1.39690(17) -0.1596(2) 1.15773(9) 0.0411(4) Uani d . 1 1
N N3 1.07291(18) 0.21679(18) 0.99548(9) 0.0396(3) Uani d . 1 1
N N4 1.1880(2) 0.42052(19) 0.96108(10) 0.0460(4) Uani d . 1 1
N N5 0.91506(19) 0.0750(2) 1.20390(10) 0.0474(4) Uani d . 1 1
C C1 1.2438(2) -0.1520(2) 1.12881(11) 0.0410(4) Uani d . 1 1
H H1 1.1725 -0.2085 1.1500 0.049 Uiso calc R 1 1
C C2 1.3466(2) 0.0048(2) 1.05604(13) 0.0464(5) Uani d . 1 1
H H2 1.3573 0.0776 1.0162 0.056 Uiso calc R 1 1
C C3 1.4628(2) -0.0580(3) 1.11142(12) 0.0467(5) Uani d . 1 1
H H3 1.5666 -0.0373 1.1173 0.056 Uiso calc R 1 1
C C4 1.4720(3) -0.2583(3) 1.22233(13) 0.0547(5) Uani d . 1 1
H H4 1.4121 -0.3254 1.2457 0.066 Uiso calc R 1 1
C C5 1.6189(3) -0.2611(3) 1.25094(16) 0.0709(7) Uani d . 1 1
H H5A 1.6820 -0.1954 1.2289 0.085 Uiso calc R 1 1
H H5B 1.6612 -0.3288 1.2935 0.085 Uiso calc R 1 1
C C6 1.1213(2) 0.2877(2) 0.93488(11) 0.0430(4) Uani d . 1 1
H H6 1.1103 0.2500 0.8806 0.052 Uiso calc R 1 1
C C7 1.1104(2) 0.3105(2) 1.06447(11) 0.0459(4) Uani d . 1 1
H H7 1.0898 0.2904 1.1169 0.055 Uiso calc R 1 1
C C8 1.1817(3) 0.4360(3) 1.04412(13) 0.0526(5) Uani d . 1 1
H H8 1.2192 0.5171 1.0793 0.063 Uiso calc R 1 1
C C9 1.2511(3) 0.5242(3) 0.90989(19) 0.0670(7) Uani d . 1 1
H H9 1.2270 0.5083 0.8522 0.080 Uiso calc R 1 1
C C10 1.3381(4) 0.6372(4) 0.9373(2) 0.1013(11) Uani d . 1 1
H H10A 1.3647 0.6568 0.9945 0.122 Uiso calc R 1 1
H H10B 1.3747 0.6997 0.8999 0.122 Uiso calc R 1 1

loop_
_atom_site_aniso_label
_atom_site_aniso_U_11
_atom_site_aniso_U_22
_atom_site_aniso_U_33
_atom_site_aniso_U_12
_atom_site_aniso_U_13
_atom_site_aniso_U_23
Cu1 0.04072(19) 0.03473(19) 0.03982(18) -0.00283(14) -0.00020(12) 0.00636(13)
O1A 0.081(2) 0.104(2) 0.0780(17) -0.0103(18) 0.0492(15) -0.0192(16)
O1B 0.047(7) 0.116(13) 0.40(5) -0.024(8) 0.072(15) -0.016(19)
O2A 0.0630(17) 0.0759(16) 0.0460(11) -0.0037(13) 0.0064(10) -0.0199(10)
O2B 0.144(15) 0.076(7) 0.076(8) 0.012(8) 0.069(9) -0.023(6)
O3B 0.060(7) 0.116(9) 0.105(8) 0.002(6) 0.002(6) -0.079(7)
O3A 0.074(2) 0.213(5) 0.0536(14) -0.074(3) -0.0024(13) 0.012(2)
N1 0.0414(8) 0.0401(8) 0.0343(7) -0.0005(7) 0.0051(6) 0.0040(6)
N2 0.0405(8) 0.0454(9) 0.0348(7) 0.0000(7) 0.0025(6) 0.0032(7)
N3 0.0436(8) 0.0355(8) 0.0369(7) -0.0018(7) 0.0025(6) 0.0019(6)
N4 0.0513(9) 0.0370(8) 0.0487(9) -0.0059(8) 0.0087(7) 0.0027(7)
N5 0.0426(9) 0.0559(11) 0.0433(8) -0.0038(8) 0.0085(7) -0.0015(8)
C1 0.0403(9) 0.0416(10) 0.0390(8) -0.0032(8) 0.0039(7) 0.0042(8)
C2 0.0466(10) 0.0526(12) 0.0417(9) -0.0010(9) 0.0132(8) 0.0090(8)
C3 0.0399(9) 0.0564(12) 0.0452(10) -0.0006(10) 0.0121(8) 0.0061(9)
C4 0.0536(12) 0.0599(14) 0.0458(10) -0.0003(11) 0.0000(8) 0.0153(10)
C5 0.0552(13) 0.0848(19) 0.0652(14) 0.0027(14) -0.0041(11) 0.0248(14)
C6 0.0500(10) 0.0401(10) 0.0374(8) -0.0025(9) 0.0061(7) 0.0007(8)
C7 0.0516(11) 0.0469(11) 0.0385(9) 0.0001(9) 0.0075(8) -0.0008(8)
C8 0.0643(13) 0.0415(11) 0.0498(11) -0.0055(11) 0.0071(9) -0.0087(9)
C9 0.0806(18) 0.0566(14) 0.0671(15) -0.0165(13) 0.0230(13) 0.0094(12)
C10 0.135(3) 0.0703(19) 0.110(2) -0.041(2) 0.051(2) -0.0040(18)

loop_
_atom_type_symbol
_atom_type_description
_atom_type_scat_dispersion_real
_atom_type_scat_dispersion_imag
_atom_type_scat_source
C C 0.0033 0.0016 'International Tables Vol C Tables 4.2.6.8 and 6.1.1.4'
H H 0.0000 0.0000 'International Tables Vol C Tables 4.2.6.8 and 6.1.1.4'
Cu Cu 0.3201 1.2651 'International Tables Vol C Tables 4.2.6.8 and 6.1.1.4'
N N 0.0061 0.0033 'International Tables Vol C Tables 4.2.6.8 and 6.1.1.4'
O O 0.0106 0.0060 'International Tables Vol C Tables 4.2.6.8 and 6.1.1.4'

loop_
_geom_angle_atom_site_label_1
_geom_angle_atom_site_label_2
_geom_angle_atom_site_label_3
_geom_angle_site_symmetry_1
_geom_angle_site_symmetry_3
_geom_angle
N1 Cu1 N1 3_757 . 180.0000(10)
N1 Cu1 N3 3_757 3_757 88.27(6)
N1 Cu1 N3 . 3_757 91.73(6)
N1 Cu1 N3 3_757 . 91.73(6)
N1 Cu1 N3 . . 88.27(6)
N3 Cu1 N3 3_757 . 180.0000(10)
N1 Cu1 O2B 3_757 . 106.0(3)
N1 Cu1 O2B . . 74.0(3)
N3 Cu1 O2B 3_757 . 89.1(3)
N3 Cu1 O2B . . 90.9(3)
N1 Cu1 O2B 3_757 3_757 74.0(3)
N1 Cu1 O2B . 3_757 106.0(3)
N3 Cu1 O2B 3_757 3_757 90.9(3)
N3 Cu1 O2B . 3_757 89.1(3)
O2B Cu1 O2B . 3_757 180.000(3)
N1 Cu1 O2A 3_757 3_757 95.32(7)
N1 Cu1 O2A . 3_757 84.68(7)
N3 Cu1 O2A 3_757 3_757 97.93(7)
N3 Cu1 O2A . 3_757 82.07(7)
O2B Cu1 O2A . 3_757 157.8(3)
O2B Cu1 O2A 3_757 3_757 22.2(3)
N1 Cu1 O2A 3_757 . 84.68(7)
N1 Cu1 O2A . . 95.32(7)
N3 Cu1 O2A 3_757 . 82.07(7)
N3 Cu1 O2A . . 97.93(7)
O2B Cu1 O2A . . 22.2(3)
O2B Cu1 O2A 3_757 . 157.8(3)
O2A Cu1 O2A 3_757 . 180.0000(10)
O1B O1A N5 . . 61.4(8)
O1B O1A O3B . . 101.9(10)
N5 O1A O3B . . 49.2(4)
O1A O1B N5 . . 64.4(11)
O1A O1B O2A . . 121.6(11)
N5 O1B O2A . . 57.3(8)
O1A O1B Cu1 . . 128.6(8)
N5 O1B Cu1 . . 64.4(12)
N5 O2A Cu1 . . 135.6(2)
N5 O2B Cu1 . . 148.2(9)
N5 O3A Cu1 . . 71.46(17)
C1 N1 C2 . . 105.69(16)
C1 N1 Cu1 . . 127.61(14)
C2 N1 Cu1 . . 126.69(13)
C1 N2 C3 . . 107.24(15)
C1 N2 C4 . . 125.05(18)
C3 N2 C4 . . 127.69(18)
C3 N2 Cu1 . . 81.48(10)
C4 N2 Cu1 . . 150.75(13)
C6 N3 C7 . . 105.73(16)
C6 N3 Cu1 . . 129.27(13)
C7 N3 Cu1 . . 123.86(13)
C6 N4 C8 . . 106.98(17)
C6 N4 C9 . . 124.9(2)
C8 N4 C9 . . 128.2(2)
C8 N4 Cu1 . . 80.44(12)
C9 N4 Cu1 . . 151.17(15)
O1B N5 O2B . . 113.3(16)
O2A N5 O1A . . 121.6(3)
O2A N5 O3A . . 120.6(2)
O1A N5 O3A . . 117.7(3)
O1B N5 O3B . . 123.1(12)
O2B N5 O3B . . 118.0(9)
N1 C1 N2 . . 110.89(17)
N2 C1 Cu1 . . 142.94(13)
N1 C1 H1 . . 124.6
N2 C1 H1 . . 124.6
Cu1 C1 H1 . . 92.5
C3 C2 N1 . . 110.28(17)
C3 C2 Cu1 . . 142.29(14)
C3 C2 H2 . . 124.9
N1 C2 H2 . . 124.9
Cu1 C2 H2 . . 92.8
C2 C3 N2 . . 105.89(17)
N2 C3 Cu1 . . 79.50(10)
C2 C3 H3 . . 127.1
N2 C3 H3 . . 127.1
Cu1 C3 H3 . . 153.4
C5 C4 N2 . . 124.2(2)
C5 C4 H4 . . 117.9
N2 C4 H4 . . 117.9
C4 C5 H5A . . 120.0
C4 C5 H5B . . 120.0
H5A C5 H5B . . 120.0
N3 C6 N4 . . 111.49(17)
N4 C6 Cu1 . . 141.50(13)
N3 C6 H6 . . 124.3
N4 C6 H6 . . 124.3
Cu1 C6 H6 . . 93.8
C8 C7 N3 . . 109.33(17)
C8 C7 H7 . . 125.3
N3 C7 H7 . . 125.3
C7 C8 N4 . . 106.46(18)
N4 C8 Cu1 . . 80.51(12)
C7 C8 H8 . . 126.8
N4 C8 H8 . . 126.8
Cu1 C8 H8 . . 152.4
C10 C9 N4 . . 125.0(3)
C10 C9 H9 . . 117.5
N4 C9 H9 . . 117.5
C9 C10 H10A . . 120.0
C9 C10 H10B . . 120.0
H10A C10 H10B . . 120.0

loop_
_geom_bond_atom_site_label_1
_geom_bond_atom_site_label_2
_geom_bond_site_symmetry_2
_geom_bond_distance
Cu1 N1 3_757 2.0091(15)
Cu1 N1 . 2.0091(15)
Cu1 N3 3_757 2.0147(16)
Cu1 N3 . 2.0147(16)
Cu1 O2B . 2.531(9)
Cu1 O2B 3_757 2.531(9)
Cu1 O2A 3_757 2.651(3)
Cu1 O2A . 2.651(3)
O1A O1B . 1.10(3)
O1A N5 . 1.223(3)
O1A O3B . 1.612(16)
O1B N5 . 1.191(13)
O1B O2A . 1.34(2)
O2A O2B . 1.004(15)
O2A N5 . 1.223(3)
O2B N5 . 1.221(10)
O2B O3A . 1.490(12)
O3B O3A . 1.036(10)
O3B N5 . 1.231(11)
O3A N5 . 1.226(3)
N1 C1 . 1.316(2)
N1 C2 . 1.376(3)
N2 C1 . 1.351(2)
N2 C3 . 1.378(3)
N2 C4 . 1.418(2)
N3 C6 . 1.316(2)
N3 C7 . 1.376(2)
N4 C6 . 1.336(2)
N4 C8 . 1.375(3)
N4 C9 . 1.428(3)
C1 H1 . 0.9300
C2 C3 . 1.342(3)
C2 H2 . 0.9300
C3 H3 . 0.9300
C4 C5 . 1.297(3)
C4 H4 . 0.9300
C5 H5A . 0.9300
C5 H5B . 0.9300
C6 H6 . 0.9300
C7 C8 . 1.347(3)
C7 H7 . 0.9300
C8 H8 . 0.9300
C9 C10 . 1.280(4)
C9 H9 . 0.9300
C10 H10A . 0.9300
C10 H10B . 0.9300

loop_
_geom_hbond_atom_site_label_D
_geom_hbond_atom_site_label_H
_geom_hbond_atom_site_label_A
_geom_hbond_site_symmetry_A
_geom_hbond_distance_DH
_geom_hbond_distance_HA
_geom_hbond_distance_DA
_geom_hbond_angle_DHA
C7 H7 O3A . 0.93 2.41 3.273(3) 154.7
C1 H1 O1A 2_747 0.93 2.52 3.273(3) 138.7
C4 H4 O1A 2_747 0.93 2.38 3.217(4) 149.1
C5 H5B Cg1 2_645 0.93 2.78 3.6515 156
C10 H10A Cg1 1_565 0.93 2.95 3.6691 136
